data_4028291
loop_
_publ_author_name
'Yan Yang'
'Fan Ni'
'Wen-Ming Shu'
'Shang-Bo Yu'
'Meng Gao'
'An-Xin Wu'

_publ_section_title
;
 Synthesis of Tetrasubstituted Unsymmetrical 1,4-Enediones via
 Copper-Promoted Autotandem Catalysis and Air As the Oxidant
;
_journal_name_full 'Journal of Organic Chemistry'
_journal_page_first 5418
_journal_page_last 5426
_journal_paper_doi 10.1021/jo400564f
_journal_volume 78
_journal_year 2013
_chemical_formula_sum 'C30 H20 N2 O3'
_chemical_formula_weight 456.48
_chemical_name_systematic
; 
 ? 
;
_space_group_IT_number 14
_symmetry_cell_setting monoclinic
_symmetry_space_group_name_Hall '-P 2ybc'
_symmetry_space_group_name_H-M 'P 1 21/c 1'
_atom_sites_solution_hydrogens geom
_atom_sites_solution_primary direct
_atom_sites_solution_secondary difmap
_audit_creation_method SHELXL-97
_cell_angle_alpha 90.00
_cell_angle_beta 97.418(2)
_cell_angle_gamma 90.00
_cell_formula_units_Z 4
_cell_length_a 11.0127(14)
_cell_length_b 11.3177(14)
_cell_length_c 19.429(2)
_cell_measurement_reflns_used 7168
_cell_measurement_temperature 298(2)
_cell_measurement_theta_max 25.80
_cell_measurement_theta_min 2.63
_cell_volume 2401.3(5)
_computing_cell_refinement 'Bruker SAINT'
_computing_data_collection 'Bruker APEX2'
_computing_data_reduction 'Bruker SAINT'
_computing_molecular_graphics 'Bruker SHELXTL'
_computing_publication_material 'Bruker SHELXTL'
_computing_structure_refinement 'SHELXL-97 (Sheldrick, 2008)'
_computing_structure_solution 'SHELXS-97 (Sheldrick, 2008)'
_diffrn_ambient_temperature 298(2)
_diffrn_measured_fraction_theta_full 0.997
_diffrn_measured_fraction_theta_max 0.997
_diffrn_measurement_device_type 'Bruker APEX-II CCD'
_diffrn_measurement_method '\f and \w scans'
_diffrn_radiation_monochromator graphite
_diffrn_radiation_source 'fine-focus sealed tube'
_diffrn_radiation_type MoK\a
_diffrn_radiation_wavelength 0.71073
_diffrn_reflns_av_R_equivalents 0.0228
_diffrn_reflns_av_sigmaI/netI 0.0235
_diffrn_reflns_limit_h_max 14
_diffrn_reflns_limit_h_min -14
_diffrn_reflns_limit_k_max 14
_diffrn_reflns_limit_k_min -14
_diffrn_reflns_limit_l_max 24
_diffrn_reflns_limit_l_min -24
_diffrn_reflns_number 19323
_diffrn_reflns_theta_full 27.00
_diffrn_reflns_theta_max 27.00
_diffrn_reflns_theta_min 1.86
_exptl_absorpt_coefficient_mu 0.082
_exptl_absorpt_correction_T_max 0.9918
_exptl_absorpt_correction_T_min 0.9837
_exptl_absorpt_correction_type none
_exptl_crystal_colour yellow
_exptl_crystal_density_diffrn 1.263
_exptl_crystal_description block
_exptl_crystal_F_000 952
_exptl_crystal_size_max 0.20
_exptl_crystal_size_mid 0.10
_exptl_crystal_size_min 0.10
_refine_diff_density_max 0.244
_refine_diff_density_min -0.160
_refine_diff_density_rms 0.031
_refine_ls_extinction_method none
_refine_ls_goodness_of_fit_ref 1.023
_refine_ls_hydrogen_treatment mixed
_refine_ls_matrix_type full
_refine_ls_number_parameters 316
_refine_ls_number_reflns 5225
_refine_ls_number_restraints 0
_refine_ls_restrained_S_all 1.023
_refine_ls_R_factor_all 0.0621
_refine_ls_R_factor_gt 0.0456
_refine_ls_shift/su_max 0.001
_refine_ls_shift/su_mean 0.000
_refine_ls_structure_factor_coef Fsqd
_refine_ls_weighting_details 'calc w=1/[\s^2^(Fo^2^)+(0.0746P)^2^+0.4800P] where P=(Fo^2^+2Fc^2^)/3'
_refine_ls_weighting_scheme calc
_refine_ls_wR_factor_gt 0.1345
_refine_ls_wR_factor_ref 0.1517
_reflns_number_gt 3931
_reflns_number_total 5225
_reflns_threshold_expression >2sigma(I)
_cod_data_source_file jo400564f_si_006.cif
_cod_data_source_block mo_120927h_0m
_cod_original_cell_volume 2401.4(5)
_cod_database_code 4028291

loop_
_symmetry_equiv_pos_as_xyz
'x, y, z'
'-x, y+1/2, -z+1/2'
'-x, -y, -z'
'x, -y-1/2, z-1/2'

loop_
_atom_site_label
_atom_site_type_symbol
_atom_site_fract_x
_atom_site_fract_y
_atom_site_fract_z
_atom_site_U_iso_or_equiv
_atom_site_adp_type
_atom_site_occupancy
_atom_site_symmetry_multiplicity
_atom_site_calc_flag
_atom_site_refinement_flags
C1 C 0.20884(18) 0.65342(16) 0.31168(9) 0.0662(4) Uani 1 1 d .
H1 H 0.2887 0.6786 0.3253 0.079 Uiso 1 1 calc R
C2 C 0.05175(14) 0.55382(13) 0.25789(8) 0.0512(3) Uani 1 1 d .
C3 C 0.01352(17) 0.63466(14) 0.30437(8) 0.0597(4) Uani 1 1 d .
C4 C -0.1099(2) 0.64272(18) 0.31283(10) 0.0759(5) Uani 1 1 d .
H4 H -0.1368 0.6969 0.3435 0.091 Uiso 1 1 calc R
C5 C -0.19022(19) 0.5685(2) 0.27469(12) 0.0817(6) Uani 1 1 d .
H5 H -0.2731 0.5726 0.2794 0.098 Uiso 1 1 calc R
C6 C -0.15024(17) 0.48681(18) 0.22870(11) 0.0755(5) Uani 1 1 d .
H6 H -0.2072 0.4376 0.2035 0.091 Uiso 1 1 calc R
C7 C -0.02909(15) 0.47728(15) 0.21981(9) 0.0621(4) Uani 1 1 d .
H7 H -0.0024 0.4220 0.1896 0.075 Uiso 1 1 calc R
C8 C 0.25881(14) 0.50049(13) 0.22677(8) 0.0512(3) Uani 1 1 d .
C9 C 0.22333(13) 0.49281(14) 0.14904(8) 0.0525(4) Uani 1 1 d .
C10 C 0.19964(14) 0.60306(14) 0.10879(8) 0.0545(4) Uani 1 1 d .
C11 C 0.24277(19) 0.71171(17) 0.13342(10) 0.0734(5) Uani 1 1 d .
H11 H 0.2837 0.7185 0.1782 0.088 Uiso 1 1 calc R
C12 C 0.2249(2) 0.8108(2) 0.09112(13) 0.0924(7) Uani 1 1 d .
H12 H 0.2536 0.8843 0.1075 0.111 Uiso 1 1 calc R
C13 C 0.1648(2) 0.7996(2) 0.02506(12) 0.0921(7) Uani 1 1 d .
H13 H 0.1521 0.8660 -0.0032 0.111 Uiso 1 1 calc R
C14 C 0.1234(2) 0.6922(2) 0.00036(10) 0.0826(6) Uani 1 1 d .
H14 H 0.0836 0.6857 -0.0447 0.099 Uiso 1 1 calc R
C15 C 0.13999(15) 0.59439(18) 0.04150(8) 0.0646(4) Uani 1 1 d .
H15 H 0.1112 0.5215 0.0244 0.078 Uiso 1 1 calc R
C16 C 0.35734(14) 0.44554(14) 0.25968(9) 0.0578(4) Uani 1 1 d .
C17 C 0.44043(16) 0.36839(15) 0.22325(11) 0.0683(5) Uani 1 1 d .
C18 C 0.49769(13) 0.41176(14) 0.16374(9) 0.0570(4) Uani 1 1 d .
C19 C 0.53378(16) 0.33164(17) 0.11619(11) 0.0737(5) Uani 1 1 d .
H19 H 0.5170 0.2516 0.1203 0.088 Uiso 1 1 calc R
C20 C 0.5945(2) 0.3713(2) 0.06291(13) 0.0909(7) Uani 1 1 d .
H20 H 0.6184 0.3179 0.0308 0.109 Uiso 1 1 calc R
C21 C 0.6198(2) 0.4885(3) 0.05710(13) 0.0936(7) Uani 1 1 d .
H21 H 0.6621 0.5143 0.0215 0.112 Uiso 1 1 calc R
C22 C 0.58389(17) 0.56823(19) 0.10280(12) 0.0789(6) Uani 1 1 d .
H22 H 0.6009 0.6481 0.0979 0.095 Uiso 1 1 calc R
C23 C 0.52218(15) 0.53094(15) 0.15645(10) 0.0612(4) Uani 1 1 d .
H23 H 0.4972 0.5855 0.1875 0.073 Uiso 1 1 calc R
C24 C 0.39313(15) 0.45145(16) 0.33724(9) 0.0658(4) Uani 1 1 d .
C25 C 0.31410(15) 0.39697(15) 0.38438(8) 0.0583(4) Uani 1 1 d .
C26 C 0.3453(2) 0.4108(2) 0.45543(11) 0.0877(6) Uani 1 1 d .
H26 H 0.4125 0.4570 0.4722 0.105 Uiso 1 1 calc R
C27 C 0.2779(3) 0.3572(3) 0.50115(11) 0.1070(8) Uani 1 1 d .
H27 H 0.2994 0.3670 0.5487 0.128 Uiso 1 1 calc R
C28 C 0.1798(2) 0.2898(3) 0.47683(13) 0.1044(8) Uani 1 1 d .
H28 H 0.1350 0.2526 0.5080 0.125 Uiso 1 1 calc R
C29 C 0.1458(2) 0.2758(2) 0.40716(12) 0.0889(6) Uani 1 1 d .
H29 H 0.0772 0.2309 0.3911 0.107 Uiso 1 1 calc R
C30 C 0.21374(16) 0.32842(16) 0.36077(9) 0.0646(4) Uani 1 1 d .
H30 H 0.1918 0.3177 0.3133 0.078 Uiso 1 1 calc R
N1 N 0.11446(17) 0.69648(14) 0.33679(8) 0.0764(4) Uani 1 1 d .
N2 N 0.17867(12) 0.56677(11) 0.26293(6) 0.0531(3) Uani 1 1 d .
O1 O 0.21670(13) 0.39598(11) 0.12180(6) 0.0721(4) Uani 1 1 d .
O2 O 0.46129(19) 0.26999(13) 0.24701(11) 0.1162(6) Uani 1 1 d .
O3 O 0.48900(14) 0.49997(16) 0.35875(8) 0.1043(6) Uani 1 1 d .

loop_
_atom_site_aniso_label
_atom_site_aniso_U_11
_atom_site_aniso_U_22
_atom_site_aniso_U_33
_atom_site_aniso_U_23
_atom_site_aniso_U_13
_atom_site_aniso_U_12
C1 0.0768(11) 0.0622(10) 0.0561(9) -0.0096(8) -0.0046(8) -0.0061(9)
C2 0.0550(8) 0.0483(8) 0.0489(7) 0.0044(6) 0.0016(6) 0.0064(6)
C3 0.0772(11) 0.0534(9) 0.0474(8) 0.0003(7) 0.0042(7) 0.0080(8)
C4 0.0904(14) 0.0700(11) 0.0700(11) -0.0023(9) 0.0210(10) 0.0240(10)
C5 0.0627(11) 0.0854(13) 0.0989(15) 0.0048(12) 0.0177(10) 0.0208(10)
C6 0.0551(10) 0.0748(12) 0.0943(14) -0.0083(10) 0.0006(9) 0.0030(8)
C7 0.0557(9) 0.0596(9) 0.0696(10) -0.0095(8) 0.0029(7) 0.0048(7)
C8 0.0507(8) 0.0483(8) 0.0545(8) 0.0035(6) 0.0057(6) -0.0036(6)
C9 0.0465(8) 0.0562(9) 0.0549(8) 0.0011(7) 0.0068(6) -0.0025(6)
C10 0.0489(8) 0.0626(9) 0.0530(8) 0.0051(7) 0.0105(6) 0.0032(7)
C11 0.0900(13) 0.0668(11) 0.0618(10) 0.0074(8) 0.0035(9) -0.0028(10)
C12 0.1239(19) 0.0641(12) 0.0916(15) 0.0147(11) 0.0236(14) -0.0034(12)
C13 0.1080(17) 0.0942(16) 0.0779(14) 0.0377(12) 0.0261(12) 0.0225(13)
C14 0.0796(13) 0.1128(18) 0.0559(10) 0.0219(11) 0.0113(9) 0.0158(12)
C15 0.0560(9) 0.0873(12) 0.0517(9) 0.0032(8) 0.0113(7) 0.0037(8)
C16 0.0529(8) 0.0548(9) 0.0651(9) 0.0138(7) 0.0049(7) -0.0027(7)
C17 0.0605(10) 0.0553(9) 0.0888(12) 0.0161(9) 0.0081(9) 0.0078(8)
C18 0.0405(7) 0.0540(8) 0.0750(10) 0.0015(7) 0.0018(7) 0.0061(6)
C19 0.0559(9) 0.0624(10) 0.0996(14) -0.0105(10) -0.0014(9) 0.0157(8)
C20 0.0733(13) 0.1078(18) 0.0934(15) -0.0195(13) 0.0173(11) 0.0262(12)
C21 0.0748(13) 0.114(2) 0.0970(16) 0.0084(14) 0.0303(12) 0.0130(13)
C22 0.0616(10) 0.0769(12) 0.1000(15) 0.0102(11) 0.0179(10) -0.0064(9)
C23 0.0502(8) 0.0580(9) 0.0752(11) -0.0017(8) 0.0071(7) -0.0021(7)
C24 0.0558(9) 0.0660(10) 0.0714(11) 0.0152(8) -0.0077(8) -0.0056(8)
C25 0.0575(9) 0.0580(9) 0.0567(9) 0.0062(7) -0.0025(7) 0.0017(7)
C26 0.0844(14) 0.1058(16) 0.0671(12) 0.0003(11) -0.0122(10) -0.0113(12)
C27 0.1056(18) 0.159(3) 0.0556(11) 0.0116(14) 0.0071(12) 0.0027(18)
C28 0.0908(16) 0.150(2) 0.0759(14) 0.0292(15) 0.0236(12) 0.0003(16)
C29 0.0738(12) 0.1066(17) 0.0872(15) 0.0152(12) 0.0136(11) -0.0193(11)
C30 0.0648(10) 0.0707(11) 0.0575(9) 0.0038(8) 0.0048(8) -0.0070(8)
N1 0.1009(12) 0.0675(9) 0.0588(8) -0.0156(7) 0.0023(8) 0.0024(9)
N2 0.0558(7) 0.0521(7) 0.0495(7) -0.0016(5) -0.0003(5) -0.0007(6)
O1 0.0900(9) 0.0593(7) 0.0664(7) -0.0110(6) 0.0076(6) -0.0079(6)
O2 0.1364(15) 0.0712(9) 0.1484(15) 0.0462(10) 0.0468(12) 0.0360(9)
O3 0.0790(10) 0.1258(13) 0.0989(11) 0.0310(10) -0.0234(8) -0.0433(9)

loop_
_atom_type_symbol
_atom_type_description
_atom_type_scat_dispersion_real
_atom_type_scat_dispersion_imag
_atom_type_scat_source
C C 0.0033 0.0016 'International Tables Vol C Tables 4.2.6.8 and 6.1.1.4'
H H 0.0000 0.0000 'International Tables Vol C Tables 4.2.6.8 and 6.1.1.4'
N N 0.0061 0.0033 'International Tables Vol C Tables 4.2.6.8 and 6.1.1.4'
O O 0.0106 0.0060 'International Tables Vol C Tables 4.2.6.8 and 6.1.1.4'

loop_
_geom_angle_atom_site_label_1
_geom_angle_atom_site_label_2
_geom_angle_atom_site_label_3
_geom_angle
N1 C1 N2 113.13(17)
N1 C1 H1 123.4
N2 C1 H1 123.4
C7 C2 C3 122.09(15)
C7 C2 N2 132.18(14)
C3 C2 N2 105.67(14)
C2 C3 C4 120.15(16)
C2 C3 N1 109.49(15)
C4 C3 N1 130.35(16)
C5 C4 C3 117.96(17)
C5 C4 H4 121.0
C3 C4 H4 121.0
C4 C5 C6 121.25(18)
C4 C5 H5 119.4
C6 C5 H5 119.4
C7 C6 C5 121.66(19)
C7 C6 H6 119.2
C5 C6 H6 119.2
C6 C7 C2 116.88(16)
C6 C7 H7 121.6
C2 C7 H7 121.6
C16 C8 N2 121.92(14)
C16 C8 C9 122.60(14)
N2 C8 C9 115.45(12)
O1 C9 C10 122.31(14)
O1 C9 C8 118.68(14)
C10 C9 C8 119.00(13)
C11 C10 C15 119.25(16)
C11 C10 C9 122.62(15)
C15 C10 C9 117.92(15)
C10 C11 C12 119.86(19)
C10 C11 H11 120.1
C12 C11 H11 120.1
C13 C12 C11 119.5(2)
C13 C12 H12 120.2
C11 C12 H12 120.2
C14 C13 C12 120.7(2)
C14 C13 H13 119.6
C12 C13 H13 119.6
C13 C14 C15 120.2(2)
C13 C14 H14 119.9
C15 C14 H14 119.9
C14 C15 C10 120.38(19)
C14 C15 H15 119.8
C10 C15 H15 119.8
C8 C16 C17 123.29(15)
C8 C16 C24 123.18(16)
C17 C16 C24 113.50(14)
O2 C17 C18 121.65(18)
O2 C17 C16 116.69(18)
C18 C17 C16 121.61(14)
C23 C18 C19 119.41(17)
C23 C18 C17 120.92(16)
C19 C18 C17 119.58(16)
C20 C19 C18 119.70(19)
C20 C19 H19 120.2
C18 C19 H19 120.2
C21 C20 C19 120.2(2)
C21 C20 H20 119.9
C19 C20 H20 119.9
C22 C21 C20 120.8(2)
C22 C21 H21 119.6
C20 C21 H21 119.6
C21 C22 C23 120.2(2)
C21 C22 H22 119.9
C23 C22 H22 119.9
C22 C23 C18 119.70(18)
C22 C23 H23 120.2
C18 C23 H23 120.2
O3 C24 C25 122.04(17)
O3 C24 C16 117.82(16)
C25 C24 C16 120.12(14)
C30 C25 C26 118.62(17)
C30 C25 C24 122.64(15)
C26 C25 C24 118.67(16)
C27 C26 C25 120.6(2)
C27 C26 H26 119.7
C25 C26 H26 119.7
C28 C27 C26 119.8(2)
C28 C27 H27 120.1
C26 C27 H27 120.1
C27 C28 C29 120.9(2)
C27 C28 H28 119.5
C29 C28 H28 119.5
C28 C29 C30 119.7(2)
C28 C29 H29 120.2
C30 C29 H29 120.2
C29 C30 C25 120.31(17)
C29 C30 H30 119.8
C25 C30 H30 119.8
C1 N1 C3 105.80(14)
C1 N2 C2 105.91(14)
C1 N2 C8 127.66(14)
C2 N2 C8 126.40(13)

loop_
_geom_bond_atom_site_label_1
_geom_bond_atom_site_label_2
_geom_bond_distance
C1 N1 1.299(3)
C1 N2 1.374(2)
C1 H1 0.9300
C2 C7 1.386(2)
C2 C3 1.389(2)
C2 N2 1.396(2)
C3 C4 1.393(3)
C3 N1 1.393(2)
C4 C5 1.366(3)
C4 H4 0.9300
C5 C6 1.396(3)
C5 H5 0.9300
C6 C7 1.371(2)
C6 H6 0.9300
C7 H7 0.9300
C8 C16 1.339(2)
C8 N2 1.413(2)
C8 C9 1.513(2)
C9 O1 1.2150(19)
C9 C10 1.478(2)
C10 C11 1.381(3)
C10 C15 1.389(2)
C11 C12 1.390(3)
C11 H11 0.9300
C12 C13 1.372(3)
C12 H12 0.9300
C13 C14 1.363(3)
C13 H13 0.9300
C14 C15 1.364(3)
C14 H14 0.9300
C15 H15 0.9300
C16 C17 1.506(2)
C16 C24 1.509(2)
C17 O2 1.216(2)
C17 C18 1.471(3)
C18 C23 1.386(2)
C18 C19 1.389(3)
C19 C20 1.378(3)
C19 H19 0.9300
C20 C21 1.363(4)
C20 H20 0.9300
C21 C22 1.360(3)
C21 H21 0.9300
C22 C23 1.382(3)
C22 H22 0.9300
C23 H23 0.9300
C24 O3 1.215(2)
C24 C25 1.477(2)
C25 C30 1.379(2)
C25 C26 1.388(3)
C26 C27 1.370(3)
C26 H26 0.9300
C27 C28 1.357(4)
C27 H27 0.9300
C28 C29 1.366(3)
C28 H28 0.9300
C29 C30 1.379(3)
C29 H29 0.9300
C30 H30 0.9300

loop_
_geom_torsion_atom_site_label_1
_geom_torsion_atom_site_label_2
_geom_torsion_atom_site_label_3
_geom_torsion_atom_site_label_4
_geom_torsion
C7 C2 C3 C4 -1.5(2)
N2 C2 C3 C4 -178.90(15)
C7 C2 C3 N1 177.89(15)
N2 C2 C3 N1 0.46(17)
C2 C3 C4 C5 0.5(3)
N1 C3 C4 C5 -178.69(18)
C3 C4 C5 C6 0.2(3)
C4 C5 C6 C7 0.0(3)
C5 C6 C7 C2 -0.9(3)
C3 C2 C7 C6 1.6(2)
N2 C2 C7 C6 178.29(17)
C16 C8 C9 O1 50.5(2)
N2 C8 C9 O1 -127.58(16)
C16 C8 C9 C10 -128.66(16)
N2 C8 C9 C10 53.25(18)
O1 C9 C10 C11 -158.94(17)
C8 C9 C10 C11 20.2(2)
O1 C9 C10 C15 15.8(2)
C8 C9 C10 C15 -165.05(13)
C15 C10 C11 C12 0.7(3)
C9 C10 C11 C12 175.39(18)
C10 C11 C12 C13 -0.2(3)
C11 C12 C13 C14 -0.6(4)
C12 C13 C14 C15 0.8(3)
C13 C14 C15 C10 -0.3(3)
C11 C10 C15 C14 -0.5(3)
C9 C10 C15 C14 -175.41(16)
N2 C8 C16 C17 176.29(14)
C9 C8 C16 C17 -1.7(2)
N2 C8 C16 C24 -1.4(2)
C9 C8 C16 C24 -179.38(14)
C8 C16 C17 O2 -128.2(2)
C24 C16 C17 O2 49.7(2)
C8 C16 C17 C18 54.4(2)
C24 C16 C17 C18 -127.73(17)
O2 C17 C18 C23 -149.7(2)
C16 C17 C18 C23 27.6(2)
O2 C17 C18 C19 26.8(3)
C16 C17 C18 C19 -155.88(16)
C23 C18 C19 C20 0.7(3)
C17 C18 C19 C20 -175.84(18)
C18 C19 C20 C21 0.4(3)
C19 C20 C21 C22 -1.1(4)
C20 C21 C22 C23 0.7(3)
C21 C22 C23 C18 0.4(3)
C19 C18 C23 C22 -1.1(2)
C17 C18 C23 C22 175.39(17)
C8 C16 C24 O3 -115.0(2)
C17 C16 C24 O3 67.1(2)
C8 C16 C24 C25 66.3(2)
C17 C16 C24 C25 -111.57(18)
O3 C24 C25 C30 -171.2(2)
C16 C24 C25 C30 7.3(3)
O3 C24 C25 C26 5.7(3)
C16 C24 C25 C26 -175.69(18)
C30 C25 C26 C27 0.2(3)
C24 C25 C26 C27 -176.9(2)
C25 C26 C27 C28 0.0(4)
C26 C27 C28 C29 -0.9(5)
C27 C28 C29 C30 1.6(4)
C28 C29 C30 C25 -1.3(3)
C26 C25 C30 C29 0.4(3)
C24 C25 C30 C29 177.44(19)
N2 C1 N1 C3 1.0(2)
C2 C3 N1 C1 -0.90(19)
C4 C3 N1 C1 178.38(19)
N1 C1 N2 C2 -0.7(2)
N1 C1 N2 C8 -178.61(15)
C7 C2 N2 C1 -176.93(17)
C3 C2 N2 C1 0.13(16)
C7 C2 N2 C8 1.0(3)
C3 C2 N2 C8 178.03(13)
C16 C8 N2 C1 50.3(2)
C9 C8 N2 C1 -131.64(16)
C16 C8 N2 C2 -127.19(17)
C9 C8 N2 C2 50.92(19)
